data_2018790
loop_
_publ_author_name
'Gomes, Ligia R.'
'Low, John Nicolson'
'Wardell, James L.'

_publ_section_title
;
 Contrasting the supramolecular structures in the isomeric pair
 5-bromo-3-nitrosalicylaldehyde phenylhydrazone and
 3-bromo-5-nitrosalicylaldehyde phenylhydrazone
;
_journal_coeditor_code LN3154
_journal_issue 2
_journal_name_full 'Acta Crystallographica Section C'
_journal_page_first 150
_journal_page_last 155
_journal_paper_doi 10.1107/S0108270112050822
_journal_volume 69
_journal_year 2013
_chemical_formula_iupac 'C13 H10 Br N3 O3'
_chemical_formula_moiety 'C13 H10 Br N3 O3'
_chemical_formula_sum 'C13 H10 Br N3 O3'
_chemical_formula_weight 336.15
_chemical_name_systematic
;
3-bromo-5-nitrosalicylaldehyde phenylhydrazone
;
_space_group_IT_number 14
_symmetry_cell_setting monoclinic
_symmetry_space_group_name_Hall '-P 2yn'
_symmetry_space_group_name_H-M 'P 1 21/n 1'
_atom_sites_solution_hydrogens geom
_atom_sites_solution_primary direct
_atom_sites_solution_secondary difmap
_audit_creation_method SHELXL97
_cell_angle_alpha 90.00
_cell_angle_beta 90.310(9)
_cell_angle_gamma 90.00
_cell_formula_units_Z 8
_cell_length_a 8.517(4)
_cell_length_b 21.699(9)
_cell_length_c 14.301(6)
_cell_measurement_reflns_used 7090
_cell_measurement_temperature 100(2)
_cell_measurement_theta_max 31.3
_cell_measurement_theta_min 2.4
_cell_volume 2643(2)
_computing_cell_refinement 'CrystalClear-SM (Rigaku, 2011)'
_computing_data_collection 'CrystalClear-SM (Rigaku, 2011)'
_computing_data_reduction 'CrystalClear-SM (Rigaku, 2011)'
_computing_molecular_graphics 'PLATON (Spek, 2009)'
_computing_publication_material
;
OSCAIL (McArdle <i>et al.</i>, 2004) and SHELXL97 (Sheldrick,
2008)
;
_computing_structure_refinement
;
OSCAIL (McArdle <i>et al.</i>, 2004) and SHELXL97 (Sheldrick,
2008)
;
_computing_structure_solution 'SHELXS97 (Sheldrick, 2008)'
_diffrn_ambient_temperature 100
_diffrn_detector_area_resol_mean 28.5714
_diffrn_measured_fraction_theta_full 0.996
_diffrn_measured_fraction_theta_max 0.996
_diffrn_measurement_device 'AFC12 (Right): Kappa 3 circle'
_diffrn_measurement_device_type 'Rigaku Saturn724+'
_diffrn_measurement_method 'profile data from \w scans'
_diffrn_radiation_monochromator Confocal
_diffrn_radiation_type 'Mo K\a'
_diffrn_radiation_wavelength 0.71075
_diffrn_reflns_av_R_equivalents 0.0000
_diffrn_reflns_av_sigmaI/netI 0.0642
_diffrn_reflns_limit_h_max 11
_diffrn_reflns_limit_h_min -11
_diffrn_reflns_limit_k_max 28
_diffrn_reflns_limit_k_min -28
_diffrn_reflns_limit_l_max 18
_diffrn_reflns_limit_l_min -18
_diffrn_reflns_number 6036
_diffrn_reflns_theta_full 27.49
_diffrn_reflns_theta_max 27.49
_diffrn_reflns_theta_min 2.93
_exptl_absorpt_coefficient_mu 3.121
_exptl_absorpt_correction_T_max 0.8853
_exptl_absorpt_correction_T_min 0.7058
_exptl_absorpt_correction_type multi-scan
_exptl_absorpt_process_details '(CrystalClear-SM; Rigaku, 2011)'
_exptl_crystal_colour red
_exptl_crystal_density_diffrn 1.690
_exptl_crystal_density_method 'not measured'
_exptl_crystal_description needle
_exptl_crystal_F_000 1344
_exptl_crystal_size_max 0.12
_exptl_crystal_size_mid 0.04
_exptl_crystal_size_min 0.04
_refine_diff_density_max 0.712
_refine_diff_density_min -0.698
_refine_ls_extinction_method none
_refine_ls_goodness_of_fit_ref 1.172
_refine_ls_hydrogen_treatment constr
_refine_ls_matrix_type full
_refine_ls_number_parameters 365
_refine_ls_number_reflns 6036
_refine_ls_number_restraints 0
_refine_ls_restrained_S_all 1.172
_refine_ls_R_factor_all 0.0620
_refine_ls_R_factor_gt 0.0524
_refine_ls_shift/su_max 0.006
_refine_ls_shift/su_mean 0.000
_refine_ls_structure_factor_coef Fsqd
_refine_ls_weighting_details 'calc w = 1/[\s^2^(Fo^2^)+(0.0492P)^2^+0.1403P] where P=(Fo^2^+2Fc^2^)/3'
_refine_ls_weighting_scheme calc
_refine_ls_wR_factor_gt 0.1174
_refine_ls_wR_factor_ref 0.1224
_reflns_number_gt 5323
_reflns_number_total 6036
_reflns_threshold_expression I>2\s(I)
_cod_data_source_file ln3154.cif
_cod_data_source_block I
_cod_original_sg_symbol_H-M 'P 21/n'
_cod_database_code 2018790
_cod_database_fobs_code 2018790

loop_
_symmetry_equiv_pos_as_xyz
'x, y, z'
'-x+1/2, y+1/2, -z+1/2'
'-x, -y, -z'
'x-1/2, -y-1/2, z-1/2'

loop_
_atom_site_type_symbol
_atom_site_label
_atom_site_fract_x
_atom_site_fract_y
_atom_site_fract_z
_atom_site_U_iso_or_equiv
_atom_site_adp_type
_atom_site_calc_flag
_atom_site_refinement_flags
_atom_site_occupancy
_atom_site_symmetry_multiplicity
Br Br5A 1.07411(6) 0.08221(2) 0.46106(3) 0.02519(13) Uani d . 1 1
O O2A 0.7481(4) 0.24784(14) 0.1806(2) 0.0231(7) Uani d . 1 1
H H2A 0.6913 0.2732 0.2091 0.035 Uiso calc R 1 1
O O31A 0.9469(5) 0.19839(18) 0.0615(2) 0.0448(10) Uani d . 1 1
O O32A 1.0161(5) 0.10594(17) 0.0929(3) 0.0488(11) Uani d . 1 1
N N1A 0.5424(4) 0.35197(17) 0.3660(3) 0.0235(9) Uani d . 1 1
H H1A 0.5478 0.3552 0.4272 0.028 Uiso calc R 1 1
N N2A 0.6255(4) 0.30673(16) 0.3237(3) 0.0198(8) Uani d . 1 1
N N3A 0.9627(5) 0.15548(18) 0.1165(2) 0.0244(9) Uani d . 1 1
C C3A 0.6970(5) 0.2681(2) 0.3776(3) 0.0192(9) Uani d . 1 1
H H3A 0.6837 0.2714 0.4433 0.023 Uiso calc R 1 1
C C11A 0.4489(5) 0.3935(2) 0.3171(3) 0.0198(9) Uani d . 1 1
C C12A 0.3645(5) 0.4367(2) 0.3695(3) 0.0237(10) Uani d . 1 1
H H12A 0.3736 0.4371 0.4357 0.028 Uiso calc R 1 1
C C13A 0.2682(6) 0.4786(2) 0.3248(3) 0.0278(11) Uani d . 1 1
H H13A 0.2111 0.5077 0.3606 0.033 Uiso calc R 1 1
C C14A 0.2536(6) 0.4786(2) 0.2275(3) 0.0261(10) Uani d . 1 1
H H14A 0.1860 0.5071 0.1969 0.031 Uiso calc R 1 1
C C15A 0.3399(5) 0.4362(2) 0.1759(3) 0.0236(10) Uani d . 1 1
H H15A 0.3322 0.4363 0.1096 0.028 Uiso calc R 1 1
C C16A 0.4362(5) 0.3940(2) 0.2197(3) 0.0215(9) Uani d . 1 1
H H16A 0.4941 0.3652 0.1836 0.026 Uiso calc R 1 1
C C31A 0.7972(5) 0.2196(2) 0.3408(3) 0.0175(9) Uani d . 1 1
C C32A 0.8227(5) 0.2120(2) 0.2423(3) 0.0195(9) Uani d . 1 1
C C33A 0.9265(5) 0.16488(19) 0.2154(3) 0.0186(9) Uani d . 1 1
C C34A 0.9988(5) 0.1253(2) 0.2781(3) 0.0206(9) Uani d . 1 1
H H34A 1.0655 0.0932 0.2568 0.025 Uiso calc R 1 1
C C35A 0.9718(5) 0.1336(2) 0.3722(3) 0.0199(9) Uani d . 1 1
C C36A 0.8737(5) 0.1805(2) 0.4035(3) 0.0202(9) Uani d . 1 1
H H36A 0.8586 0.1859 0.4687 0.024 Uiso calc R 1 1
Br Br5B -0.08804(7) 0.39639(2) 0.48495(3) 0.03305(15) Uani d . 1 1
O O2B 0.2748(4) 0.23671(14) 0.2149(2) 0.0255(7) Uani d . 1 1
H H2B 0.3351 0.2133 0.2449 0.038 Uiso calc R 1 1
O O31B 0.1628(4) 0.31035(18) 0.0878(2) 0.0421(10) Uani d . 1 1
O O32B -0.0392(4) 0.36555(16) 0.1207(2) 0.0317(8) Uani d . 1 1
N N1B 0.4718(4) 0.13263(17) 0.3997(3) 0.0237(8) Uani d . 1 1
H H1B 0.4770 0.1302 0.4611 0.028 Uiso calc R 1 1
N N2B 0.3846(4) 0.17778(17) 0.3595(3) 0.0202(8) Uani d . 1 1
N N3B 0.0702(5) 0.33190(17) 0.1440(2) 0.0226(8) Uani d . 1 1
C C3B 0.3083(5) 0.2146(2) 0.4124(3) 0.0213(9) Uani d . 1 1
H H3B 0.3155 0.2100 0.4784 0.026 Uiso calc R 1 1
C C11B 0.5538(5) 0.0897(2) 0.3453(3) 0.0223(10) Uani d . 1 1
C C12B 0.6319(5) 0.0422(2) 0.3923(3) 0.0278(11) Uani d . 1 1
H H12B 0.6274 0.0396 0.4586 0.033 Uiso calc R 1 1
C C13B 0.7158(6) -0.0010(2) 0.3418(4) 0.0305(11) Uani d . 1 1
H H13B 0.7689 -0.0333 0.3737 0.037 Uiso calc R 1 1
C C14B 0.7230(5) 0.0025(2) 0.2451(4) 0.0282(11) Uani d . 1 1
H H14B 0.7813 -0.0270 0.2106 0.034 Uiso calc R 1 1
C C15B 0.6439(5) 0.0496(2) 0.1993(3) 0.0269(11) Uani d . 1 1
H H15B 0.6479 0.0520 0.1330 0.032 Uiso calc R 1 1
C C16B 0.5593(5) 0.0931(2) 0.2482(3) 0.0219(10) Uani d . 1 1
H H16B 0.5054 0.1251 0.2160 0.026 Uiso calc R 1 1
C C31B 0.2108(5) 0.2635(2) 0.3734(3) 0.0195(9) Uani d . 1 1
C C32B 0.1947(5) 0.2727(2) 0.2751(3) 0.0176(9) Uani d . 1 1
C C33B 0.0936(5) 0.3195(2) 0.2435(3) 0.0188(9) Uani d . 1 1
C C34B 0.0097(5) 0.3569(2) 0.3055(3) 0.0216(10) Uani d . 1 1
H H34B -0.0584 0.3884 0.2832 0.026 Uiso calc R 1 1
C C35B 0.0296(5) 0.3466(2) 0.4003(3) 0.0212(10) Uani d . 1 1
C C36B 0.1254(5) 0.3009(2) 0.4349(3) 0.0218(10) Uani d . 1 1
H H36B 0.1337 0.2946 0.5005 0.026 Uiso calc R 1 1

loop_
_atom_site_aniso_label
_atom_site_aniso_U_11
_atom_site_aniso_U_22
_atom_site_aniso_U_33
_atom_site_aniso_U_12
_atom_site_aniso_U_13
_atom_site_aniso_U_23
Br5A 0.0306(3) 0.0251(2) 0.0199(2) 0.0062(2) 0.0025(2) 0.00746(18)
O2A 0.0261(18) 0.0235(16) 0.0195(15) 0.0067(14) -0.0036(13) 0.0028(13)
O31A 0.059(3) 0.055(2) 0.0205(17) 0.026(2) 0.0070(18) 0.0117(17)
O32A 0.076(3) 0.045(2) 0.0256(19) 0.023(2) 0.008(2) -0.0038(18)
N1A 0.027(2) 0.028(2) 0.0166(17) 0.0080(18) 0.0031(15) 0.0009(16)
N2A 0.0188(19) 0.0175(18) 0.0232(18) -0.0005(16) 0.0033(15) -0.0002(15)
N3A 0.031(2) 0.028(2) 0.0148(17) 0.0038(18) -0.0001(15) -0.0003(16)
C3A 0.017(2) 0.022(2) 0.018(2) -0.0020(19) 0.0029(17) 0.0037(18)
C11A 0.017(2) 0.019(2) 0.023(2) 0.0002(19) 0.0047(18) 0.0037(18)
C12A 0.029(2) 0.024(2) 0.018(2) -0.001(2) 0.0050(18) 0.0004(19)
C13A 0.027(3) 0.022(2) 0.035(3) 0.007(2) 0.004(2) 0.000(2)
C14A 0.029(3) 0.018(2) 0.031(2) 0.002(2) 0.002(2) 0.004(2)
C15A 0.025(2) 0.026(2) 0.020(2) -0.001(2) 0.0029(18) 0.0041(19)
C16A 0.022(2) 0.021(2) 0.022(2) 0.001(2) 0.0039(19) -0.0007(18)
C31A 0.014(2) 0.020(2) 0.018(2) -0.0012(18) -0.0002(16) 0.0027(18)
C32A 0.020(2) 0.019(2) 0.020(2) -0.0048(19) -0.0045(17) 0.0042(18)
C33A 0.024(2) 0.019(2) 0.0125(17) -0.002(2) -0.0002(17) -0.0004(16)
C34A 0.019(2) 0.020(2) 0.023(2) -0.0034(19) 0.0014(17) 0.0023(19)
C35A 0.020(2) 0.017(2) 0.022(2) -0.0011(19) -0.0012(17) 0.0052(18)
C36A 0.021(2) 0.026(2) 0.0139(18) -0.0022(19) 0.0018(17) 0.0017(18)
Br5B 0.0409(3) 0.0364(3) 0.0219(2) 0.0094(2) 0.0029(2) -0.0100(2)
O2B 0.0295(19) 0.0272(18) 0.0198(15) 0.0050(15) 0.0042(14) -0.0019(14)
O31B 0.051(2) 0.060(3) 0.0154(16) 0.019(2) 0.0065(16) -0.0003(17)
O32B 0.040(2) 0.0315(18) 0.0231(16) 0.0117(17) -0.0024(15) 0.0021(15)
N1B 0.023(2) 0.027(2) 0.0205(18) 0.0012(18) -0.0061(15) 0.0013(17)
N2B 0.0192(19) 0.0173(18) 0.0242(18) -0.0008(16) -0.0021(15) 0.0008(16)
N3B 0.025(2) 0.0230(19) 0.0197(17) -0.0009(18) 0.0008(16) -0.0020(15)
C3B 0.018(2) 0.024(2) 0.022(2) -0.0067(19) 0.0006(17) -0.0029(19)
C11B 0.015(2) 0.023(2) 0.029(2) -0.0037(19) -0.0037(19) 0.0007(19)
C12B 0.030(3) 0.023(2) 0.030(2) -0.003(2) -0.011(2) 0.001(2)
C13B 0.030(3) 0.019(2) 0.043(3) 0.003(2) -0.021(2) 0.000(2)
C14B 0.022(2) 0.021(2) 0.041(3) 0.001(2) -0.002(2) -0.004(2)
C15B 0.023(2) 0.030(3) 0.029(2) 0.001(2) -0.0009(19) -0.002(2)
C16B 0.021(2) 0.020(2) 0.025(2) 0.002(2) -0.0009(19) 0.0032(18)
C31B 0.022(2) 0.018(2) 0.019(2) -0.0056(19) -0.0007(17) 0.0008(18)
C32B 0.017(2) 0.019(2) 0.017(2) -0.0048(18) 0.0008(16) -0.0028(18)
C33B 0.017(2) 0.022(2) 0.0174(19) -0.0065(19) 0.0017(17) -0.0016(17)
C34B 0.025(2) 0.021(2) 0.019(2) -0.001(2) 0.0000(17) -0.0006(19)
C35B 0.022(2) 0.023(2) 0.019(2) -0.0022(19) 0.0023(17) -0.0025(19)
C36B 0.025(2) 0.026(2) 0.0142(19) -0.007(2) -0.0006(17) 0.0009(18)

loop_
_atom_type_symbol
_atom_type_description
_atom_type_scat_dispersion_real
_atom_type_scat_dispersion_imag
_atom_type_scat_source
C C 0.0033 0.0016 'International Tables Vol C Tables 4.2.6.8 and 6.1.1.4'
H H 0.0000 0.0000 'International Tables Vol C Tables 4.2.6.8 and 6.1.1.4'
N N 0.0061 0.0033 'International Tables Vol C Tables 4.2.6.8 and 6.1.1.4'
O O 0.0106 0.0060 'International Tables Vol C Tables 4.2.6.8 and 6.1.1.4'
Br Br -0.2901 2.4595 'International Tables Vol C Tables 4.2.6.8 and 6.1.1.4'

loop_
_geom_angle_atom_site_label_1
_geom_angle_atom_site_label_2
_geom_angle_atom_site_label_3
_geom_angle
C32A O2A H2A 109.5
N2A N1A C11A 123.1(4)
N2A N1A H1A 118.5
C11A N1A H1A 118.5
C3A N2A N1A 116.8(4)
O32A N3A O31A 122.2(4)
O32A N3A C33A 118.2(4)
O31A N3A C33A 119.4(4)
N2A C3A C31A 122.0(4)
N2A C3A H3A 119.0
C31A C3A H3A 119.0
N1A C11A C16A 123.2(4)
N1A C11A C12A 117.4(4)
C16A C11A C12A 119.4(4)
C13A C12A C11A 119.9(4)
C13A C12A H12A 120.0
C11A C12A H12A 120.0
C12A C13A C14A 120.8(4)
C12A C13A H13A 119.6
C14A C13A H13A 119.6
C15A C14A C13A 118.9(5)
C15A C14A H14A 120.6
C13A C14A H14A 120.6
C16A C15A C14A 120.9(4)
C16A C15A H15A 119.5
C14A C15A H15A 119.5
C15A C16A C11A 120.1(4)
C15A C16A H16A 120.0
C11A C16A H16A 120.0
C36A C31A C32A 119.2(4)
C36A C31A C3A 118.8(4)
C32A C31A C3A 122.0(4)
O2A C32A C33A 122.7(4)
O2A C32A C31A 120.5(4)
C33A C32A C31A 116.8(4)
C34A C33A C32A 123.5(4)
C34A C33A N3A 116.4(4)
C32A C33A N3A 120.1(4)
C35A C34A C33A 118.4(4)
C35A C34A H34A 120.8
C33A C34A H34A 120.8
C34A C35A C36A 120.8(4)
C34A C35A Br5A 119.9(3)
C36A C35A Br5A 119.2(3)
C35A C36A C31A 121.2(4)
C35A C36A H36A 119.4
C31A C36A H36A 119.4
C32B O2B H2B 109.5
N2B N1B C11B 121.2(4)
N2B N1B H1B 119.4
C11B N1B H1B 119.4
C3B N2B N1B 118.6(4)
O31B N3B O32B 122.7(4)
O31B N3B C33B 119.0(4)
O32B N3B C33B 118.2(3)
N2B C3B C31B 121.2(4)
N2B C3B H3B 119.4
C31B C3B H3B 119.4
C16B C11B C12B 120.1(4)
C16B C11B N1B 122.5(4)
C12B C11B N1B 117.4(4)
C13B C12B C11B 119.6(5)
C13B C12B H12B 120.2
C11B C12B H12B 120.2
C12B C13B C14B 120.6(5)
C12B C13B H13B 119.7
C14B C13B H13B 119.7
C15B C14B C13B 119.2(5)
C15B C14B H14B 120.4
C13B C14B H14B 120.4
C16B C15B C14B 121.2(5)
C16B C15B H15B 119.4
C14B C15B H15B 119.4
C15B C16B C11B 119.3(4)
C15B C16B H16B 120.3
C11B C16B H16B 120.3
C36B C31B C32B 119.3(4)
C36B C31B C3B 118.5(4)
C32B C31B C3B 122.1(4)
O2B C32B C33B 121.6(4)
O2B C32B C31B 120.1(4)
C33B C32B C31B 118.3(4)
C34B C33B C32B 122.0(4)
C34B C33B N3B 116.2(4)
C32B C33B N3B 121.8(4)
C35B C34B C33B 117.7(4)
C35B C34B H34B 121.1
C33B C34B H34B 121.1
C36B C35B C34B 122.7(4)
C36B C35B Br5B 119.4(3)
C34B C35B Br5B 117.9(3)
C35B C36B C31B 120.0(4)
C35B C36B H36B 120.0
C31B C36B H36B 120.0

loop_
_geom_bond_atom_site_label_1
_geom_bond_atom_site_label_2
_geom_bond_distance
Br5A C35A 1.899(4)
O2A C32A 1.335(5)
O2A H2A 0.8400
O31A N3A 1.226(5)
O32A N3A 1.216(5)
N1A N2A 1.355(5)
N1A C11A 1.389(6)
N1A H1A 0.8800
N2A C3A 1.289(5)
N3A C33A 1.463(5)
C3A C31A 1.456(6)
C3A H3A 0.9500
C11A C16A 1.397(6)
C11A C12A 1.401(6)
C12A C13A 1.379(6)
C12A H12A 0.9500
C13A C14A 1.397(7)
C13A H13A 0.9500
C14A C15A 1.392(6)
C14A H14A 0.9500
C15A C16A 1.377(6)
C15A H15A 0.9500
C16A H16A 0.9500
C31A C36A 1.393(6)
C31A C32A 1.436(6)
C32A C33A 1.406(6)
C33A C34A 1.383(6)
C34A C35A 1.378(6)
C34A H34A 0.9500
C35A C36A 1.392(6)
C36A H36A 0.9500
Br5B C35B 1.911(4)
O2B C32B 1.351(5)
O2B H2B 0.8400
O31B N3B 1.222(5)
O32B N3B 1.228(5)
N1B N2B 1.356(5)
N1B C11B 1.402(6)
N1B H1B 0.8800
N2B C3B 1.281(5)
N3B C33B 1.462(5)
C3B C31B 1.456(6)
C3B H3B 0.9500
C11B C16B 1.391(6)
C11B C12B 1.397(6)
C12B C13B 1.385(7)
C12B H12B 0.9500
C13B C14B 1.387(7)
C13B H13B 0.9500
C14B C15B 1.387(6)
C14B H14B 0.9500
C15B C16B 1.381(6)
C15B H15B 0.9500
C16B H16B 0.9500
C31B C36B 1.403(6)
C31B C32B 1.426(6)
C32B C33B 1.404(6)
C33B C34B 1.401(6)
C34B C35B 1.383(6)
C34B H34B 0.9500
C35B C36B 1.375(6)
C36B H36B 0.9500

loop_
_geom_hbond_atom_site_label_D
_geom_hbond_atom_site_label_H
_geom_hbond_atom_site_label_A
_geom_hbond_site_symmetry_A
_geom_hbond_distance_DH
_geom_hbond_distance_HA
_geom_hbond_distance_DA
_geom_hbond_angle_DHA
_geom_hbond_publ_flag
O2A H2A N2A . 0.84 1.88 2.634(5) 148 y
O2B H2B N2B . 0.84 1.86 2.601(5) 147 y
N1A H1A O31A 4_566 0.88 2.41 3.115(5) 138 y
N1A H1A O32A 4_566 0.88 2.53 3.380(5) 162 y
N1B H1B O32B 4_666 0.88 2.29 3.163(5) 171 y
C36A H36A O31B 4_666 0.95 2.39 3.204(5) 143 y
C13B H13B Br5A 3_756 0.95 2.91 3.768(5) 151 y
C14A H14A Cg3 2_555 0.95 2.89 3.655(6) 139 y

loop_
_geom_torsion_atom_site_label_1
_geom_torsion_atom_site_label_2
_geom_torsion_atom_site_label_3
_geom_torsion_atom_site_label_4
_geom_torsion
_geom_torsion_publ_flag
C11A N1A N2A C3A -174.3(4) n
N1A N2A C3A C31A -176.5(4) n
N2A N1A C11A C16A -2.3(7) n
N2A N1A C11A C12A 177.7(4) n
N1A C11A C12A C13A -179.1(4) ?
C16A C11A C12A C13A 0.9(7) ?
C11A C12A C13A C14A -0.1(7) ?
C12A C13A C14A C15A -0.9(7) ?
C13A C14A C15A C16A 1.1(7) ?
C14A C15A C16A C11A -0.2(7) ?
N1A C11A C16A C15A 179.3(4) ?
C12A C11A C16A C15A -0.8(7) ?
N2A C3A C31A C36A 178.4(4) n
N2A C3A C31A C32A 0.1(7) n
C36A C31A C32A O2A 178.4(4) ?
C3A C31A C32A O2A -3.3(7) ?
C36A C31A C32A C33A -0.5(6) ?
C3A C31A C32A C33A 177.8(4) ?
O2A C32A C33A C34A -176.7(4) ?
C31A C32A C33A C34A 2.2(7) ?
O2A C32A C33A N3A 3.1(7) ?
C31A C32A C33A N3A -178.0(4) ?
O32A N3A C33A C34A 19.4(6) n
O31A N3A C33A C34A -156.5(4) n
O32A N3A C33A C32A -160.4(4) n
O31A N3A C33A C32A 23.7(6) n
C32A C33A C34A C35A -2.1(7) ?
N3A C33A C34A C35A 178.1(4) ?
C33A C34A C35A C36A 0.2(7) ?
C33A C34A C35A Br5A -177.9(3) ?
C34A C35A C36A C31A 1.4(7) ?
Br5A C35A C36A C31A 179.5(3) ?
C32A C31A C36A C35A -1.2(7) ?
C3A C31A C36A C35A -179.5(4) ?
C11B N1B N2B C3B 178.0(4) n
N1B N2B C3B C31B -179.1(4) n
N2B N1B C11B C16B 4.3(7) n
N2B N1B C11B C12B -175.7(4) n
C16B C11B C12B C13B 0.6(7) ?
N1B C11B C12B C13B -179.4(4) ?
C11B C12B C13B C14B 0.0(7) ?
C12B C13B C14B C15B -0.5(7) ?
C13B C14B C15B C16B 0.4(7) ?
C14B C15B C16B C11B 0.2(7) ?
C12B C11B C16B C15B -0.7(7) ?
N1B C11B C16B C15B 179.3(4) ?
N2B C3B C31B C36B 177.6(4) n
N2B C3B C31B C32B 0.2(7) n
C36B C31B C32B O2B -179.3(4) ?
C3B C31B C32B O2B -2.0(6) ?
C36B C31B C32B C33B 0.3(6) ?
C3B C31B C32B C33B 177.6(4) ?
O2B C32B C33B C34B 179.8(4) ?
C31B C32B C33B C34B 0.3(6) ?
O2B C32B C33B N3B -0.3(6) ?
C31B C32B C33B N3B -179.9(4) ?
O31B N3B C33B C34B 164.7(4) n
O32B N3B C33B C34B -12.8(6) n
O31B N3B C33B C32B -15.2(6) n
O32B N3B C33B C32B 167.4(4) n
C32B C33B C34B C35B 0.1(7) ?
N3B C33B C34B C35B -179.7(4) ?
C33B C34B C35B C36B -1.1(7) ?
C33B C34B C35B Br5B -178.7(3) ?
C34B C35B C36B C31B 1.6(7) ?
Br5B C35B C36B C31B 179.2(3) ?
C32B C31B C36B C35B -1.2(6) ?
C3B C31B C36B C35B -178.6(4) ?

loop_
_cod_related_entry_id
_cod_related_entry_database
_cod_related_entry_code
1 ChemSpider 21475389
